data_2232625
loop_
_publ_author_name
'Shen, Yong-Jun'
'Xu, Mei'
'Fan, Chong-Guang'

_publ_section_title
;
 5-(2,4-Dichlorophenoxy)-1,3-dimethyl-1<i>H</i>-pyrazole-4-carbaldehyde
;
_journal_coeditor_code CV5188
_journal_issue 12
_journal_name_full 'Acta Crystallographica Section E'
_journal_page_first o3194
_journal_paper_doi 10.1107/S1600536811045831
_journal_volume 67
_journal_year 2011
_chemical_formula_iupac 'C12 H10 Cl2 N2 O2'
_chemical_formula_moiety 'C12 H10 Cl2 N2 O2'
_chemical_formula_sum 'C12 H10 Cl2 N2 O2'
_chemical_formula_weight 285.12
_chemical_name_systematic
;
5-(2,4-Dichlorophenoxy)-1,3-dimethyl-1<i>H</i>-pyrazole-4-carbaldehyde
;
_space_group_IT_number 2
_symmetry_cell_setting triclinic
_symmetry_space_group_name_Hall '-P 1'
_symmetry_space_group_name_H-M 'P -1'
_atom_sites_solution_hydrogens geom
_atom_sites_solution_primary direct
_atom_sites_solution_secondary difmap
_cell_angle_alpha 74.56(2)
_cell_angle_beta 83.96(3)
_cell_angle_gamma 67.30(2)
_cell_formula_units_Z 2
_cell_length_a 8.018(3)
_cell_length_b 8.505(3)
_cell_length_c 10.365(5)
_cell_measurement_reflns_used 2204
_cell_measurement_temperature 113(2)
_cell_measurement_theta_max 27.9
_cell_measurement_theta_min 2.0
_cell_volume 628.5(5)
_computing_cell_refinement 'CrystalClear (Rigaku, 2008)'
_computing_data_collection 'CrystalClear (Rigaku, 2008)'
_computing_data_reduction 'CrystalClear (Rigaku, 2008)'
_computing_molecular_graphics 'SHELXTL (Sheldrick, 2008)'
_computing_publication_material 'SHELXTL (Sheldrick, 2008)'
_computing_structure_refinement 'SHELXL97 (Sheldrick, 2008)'
_computing_structure_solution 'SHELXS97 (Sheldrick, 2008)'
_diffrn_ambient_temperature 113(2)
_diffrn_detector_area_resol_mean 14.22
_diffrn_measured_fraction_theta_full 0.984
_diffrn_measured_fraction_theta_max 0.984
_diffrn_measurement_device_type 'Rigaku Saturn724 CCD'
_diffrn_measurement_method '\w and \f scans'
_diffrn_radiation_monochromator multilayer
_diffrn_radiation_source 'rotating anode'
_diffrn_radiation_type MoK\a
_diffrn_radiation_wavelength 0.71073
_diffrn_reflns_av_R_equivalents 0.0587
_diffrn_reflns_av_sigmaI/netI 0.0426
_diffrn_reflns_limit_h_max 9
_diffrn_reflns_limit_h_min -10
_diffrn_reflns_limit_k_max 11
_diffrn_reflns_limit_k_min -11
_diffrn_reflns_limit_l_max 13
_diffrn_reflns_limit_l_min -13
_diffrn_reflns_number 6391
_diffrn_reflns_theta_full 27.89
_diffrn_reflns_theta_max 27.89
_diffrn_reflns_theta_min 2.04
_diffrn_standards_decay_% 0
_diffrn_standards_interval_count 0
_diffrn_standards_interval_time 0
_diffrn_standards_number 0
_exptl_absorpt_coefficient_mu 0.511
_exptl_absorpt_correction_T_max 0.9048
_exptl_absorpt_correction_T_min 0.8873
_exptl_absorpt_correction_type multi-scan
_exptl_absorpt_process_details '(CrystalClear; Rigaku, 2008)'
_exptl_crystal_colour colourless
_exptl_crystal_density_diffrn 1.507
_exptl_crystal_density_method 'not measured'
_exptl_crystal_description prism
_exptl_crystal_F_000 292
_exptl_crystal_size_max 0.24
_exptl_crystal_size_mid 0.22
_exptl_crystal_size_min 0.20
_refine_diff_density_max 0.401
_refine_diff_density_min -0.591
_refine_ls_extinction_method none
_refine_ls_goodness_of_fit_ref 1.061
_refine_ls_hydrogen_treatment constr
_refine_ls_matrix_type full
_refine_ls_number_parameters 165
_refine_ls_number_reflns 2948
_refine_ls_number_restraints 0
_refine_ls_restrained_S_all 1.061
_refine_ls_R_factor_all 0.0572
_refine_ls_R_factor_gt 0.0543
_refine_ls_shift/su_max 0.002
_refine_ls_shift/su_mean 0.000
_refine_ls_structure_factor_coef Fsqd
_refine_ls_weighting_details 'calc w=1/[\s^2^(Fo^2^)+(0.0863P)^2^+0.4717P] where P=(Fo^2^+2Fc^2^)/3'
_refine_ls_weighting_scheme calc
_refine_ls_wR_factor_gt 0.1429
_refine_ls_wR_factor_ref 0.1458
_reflns_number_gt 2766
_reflns_number_total 2948
_reflns_threshold_expression I>2sigma(I)
_cod_data_source_file cv5188.cif
_cod_data_source_block I
_cod_database_code 2232625
_cod_database_fobs_code 2232625

loop_
_symmetry_equiv_pos_as_xyz
'x, y, z'
'-x, -y, -z'

loop_
_atom_site_type_symbol
_atom_site_label
_atom_site_fract_x
_atom_site_fract_y
_atom_site_fract_z
_atom_site_U_iso_or_equiv
_atom_site_adp_type
_atom_site_calc_flag
_atom_site_refinement_flags
_atom_site_occupancy
_atom_site_symmetry_multiplicity
Cl Cl1 0.32121(7) 0.81388(7) 0.29679(5) 0.03004(17) Uani d . 1 1
Cl Cl2 0.90839(7) 0.84252(7) 0.48228(5) 0.02853(17) Uani d . 1 1
O O1 0.7986(2) 0.68007(19) 0.73949(13) 0.0229(3) Uani d . 1 1
O O2 1.1787(2) 0.15447(19) 0.88478(15) 0.0268(3) Uani d . 1 1
N N1 0.6770(2) 0.6174(2) 0.95613(15) 0.0200(3) Uani d . 1 1
N N2 0.7105(2) 0.4841(2) 1.07097(15) 0.0203(3) Uani d . 1 1
C C1 0.5338(3) 0.6535(3) 0.66259(18) 0.0220(4) Uani d . 1 1
H H1 0.5090 0.5963 0.7502 0.026 Uiso calc R 1 1
C C2 0.4222(3) 0.6874(3) 0.55656(19) 0.0233(4) Uani d . 1 1
H H2 0.3203 0.6540 0.5711 0.028 Uiso calc R 1 1
C C3 0.4611(3) 0.7702(3) 0.42976(19) 0.0225(4) Uani d . 1 1
C C4 0.6096(3) 0.8200(2) 0.40452(19) 0.0220(4) Uani d . 1 1
H H4 0.6347 0.8762 0.3167 0.026 Uiso calc R 1 1
C C5 0.7201(3) 0.7854(2) 0.51096(18) 0.0201(4) Uani d . 1 1
C C6 0.6823(3) 0.7040(2) 0.63958(18) 0.0194(4) Uani d . 1 1
C C7 0.7948(3) 0.5673(2) 0.85978(17) 0.0186(4) Uani d . 1 1
C C8 0.9135(3) 0.3965(2) 0.90937(18) 0.0194(4) Uani d . 1 1
C C9 0.8528(3) 0.3516(2) 1.04350(18) 0.0188(4) Uani d . 1 1
C C10 0.9292(3) 0.1822(3) 1.1457(2) 0.0249(4) Uani d . 1 1
H H10A 0.8626 0.1912 1.2300 0.037 Uiso calc R 1 1
H H10B 1.0569 0.1563 1.1602 0.037 Uiso calc R 1 1
H H10C 0.9185 0.0875 1.1143 0.037 Uiso calc R 1 1
C C11 0.5330(3) 0.7878(3) 0.9522(2) 0.0245(4) Uani d . 1 1
H H11A 0.5564 0.8774 0.8794 0.037 Uiso calc R 1 1
H H11B 0.5286 0.8182 1.0376 0.037 Uiso calc R 1 1
H H11C 0.4170 0.7822 0.9369 0.037 Uiso calc R 1 1
C C12 1.0679(3) 0.3008(3) 0.8386(2) 0.0226(4) Uani d . 1 1
H H12 1.0848 0.3566 0.7485 0.027 Uiso calc R 1 1

loop_
_atom_site_aniso_label
_atom_site_aniso_U_11
_atom_site_aniso_U_22
_atom_site_aniso_U_33
_atom_site_aniso_U_12
_atom_site_aniso_U_13
_atom_site_aniso_U_23
Cl1 0.0258(3) 0.0415(3) 0.0194(3) -0.0095(2) -0.00688(19) -0.0039(2)
Cl2 0.0265(3) 0.0386(3) 0.0221(3) -0.0183(2) 0.00085(19) -0.0012(2)
O1 0.0273(7) 0.0298(7) 0.0143(6) -0.0164(6) -0.0027(5) 0.0001(5)
O2 0.0248(7) 0.0256(7) 0.0293(7) -0.0064(6) 0.0004(6) -0.0104(6)
N1 0.0201(8) 0.0219(8) 0.0159(7) -0.0060(6) -0.0012(6) -0.0034(6)
N2 0.0240(8) 0.0236(8) 0.0142(7) -0.0107(7) -0.0025(6) -0.0022(6)
C1 0.0255(10) 0.0260(9) 0.0141(8) -0.0108(8) 0.0007(7) -0.0030(7)
C2 0.0218(9) 0.0284(10) 0.0206(9) -0.0108(8) -0.0001(7) -0.0051(7)
C3 0.0226(9) 0.0262(9) 0.0149(8) -0.0045(8) -0.0027(7) -0.0049(7)
C4 0.0207(9) 0.0216(9) 0.0175(8) -0.0027(7) 0.0014(7) -0.0032(7)
C5 0.0199(9) 0.0215(9) 0.0169(8) -0.0069(7) 0.0029(7) -0.0039(7)
C6 0.0207(9) 0.0202(8) 0.0151(8) -0.0048(7) -0.0024(7) -0.0041(6)
C7 0.0218(9) 0.0231(9) 0.0131(7) -0.0110(7) -0.0026(6) -0.0030(6)
C8 0.0204(9) 0.0232(9) 0.0165(8) -0.0100(7) -0.0016(7) -0.0049(7)
C9 0.0207(9) 0.0210(8) 0.0165(8) -0.0094(7) -0.0026(6) -0.0041(6)
C10 0.0272(10) 0.0230(9) 0.0216(9) -0.0087(8) -0.0062(7) 0.0005(7)
C11 0.0232(10) 0.0215(9) 0.0254(9) -0.0038(8) -0.0032(7) -0.0061(7)
C12 0.0235(9) 0.0251(9) 0.0222(9) -0.0101(8) 0.0001(7) -0.0092(7)

loop_
_atom_type_symbol
_atom_type_description
_atom_type_scat_dispersion_real
_atom_type_scat_dispersion_imag
_atom_type_scat_source
C C 0.0033 0.0016 'International Tables Vol C Tables 4.2.6.8 and 6.1.1.4'
H H 0.0000 0.0000 'International Tables Vol C Tables 4.2.6.8 and 6.1.1.4'
N N 0.0061 0.0033 'International Tables Vol C Tables 4.2.6.8 and 6.1.1.4'
O O 0.0106 0.0060 'International Tables Vol C Tables 4.2.6.8 and 6.1.1.4'
Cl Cl 0.1484 0.1585 'International Tables Vol C Tables 4.2.6.8 and 6.1.1.4'

loop_
_geom_angle_atom_site_label_1
_geom_angle_atom_site_label_2
_geom_angle_atom_site_label_3
_geom_angle
C7 O1 C6 118.55(15)
C7 N1 N2 110.80(16)
C7 N1 C11 128.50(17)
N2 N1 C11 120.66(16)
C9 N2 N1 105.68(15)
C2 C1 C6 119.56(17)
C2 C1 H1 120.2
C6 C1 H1 120.2
C3 C2 C1 119.33(19)
C3 C2 H2 120.3
C1 C2 H2 120.3
C2 C3 C4 121.98(18)
C2 C3 Cl1 119.51(16)
C4 C3 Cl1 118.50(15)
C5 C4 C3 118.21(17)
C5 C4 H4 120.9
C3 C4 H4 120.9
C4 C5 C6 120.74(18)
C4 C5 Cl2 119.32(14)
C6 C5 Cl2 119.94(15)
O1 C6 C5 116.08(17)
O1 C6 C1 123.75(16)
C5 C6 C1 120.17(17)
N1 C7 O1 122.15(17)
N1 C7 C8 108.81(16)
O1 C7 C8 128.76(17)
C7 C8 C9 103.53(16)
C7 C8 C12 125.35(17)
C9 C8 C12 130.95(18)
N2 C9 C8 111.17(17)
N2 C9 C10 121.08(17)
C8 C9 C10 127.74(18)
C9 C10 H10A 109.5
C9 C10 H10B 109.5
H10A C10 H10B 109.5
C9 C10 H10C 109.5
H10A C10 H10C 109.5
H10B C10 H10C 109.5
N1 C11 H11A 109.5
N1 C11 H11B 109.5
H11A C11 H11B 109.5
N1 C11 H11C 109.5
H11A C11 H11C 109.5
H11B C11 H11C 109.5
O2 C12 C8 125.49(19)
O2 C12 H12 117.3
C8 C12 H12 117.3

loop_
_geom_bond_atom_site_label_1
_geom_bond_atom_site_label_2
_geom_bond_distance
Cl1 C3 1.740(2)
Cl2 C5 1.731(2)
O1 C7 1.361(2)
O1 C6 1.388(2)
O2 C12 1.219(3)
N1 C7 1.338(2)
N1 N2 1.374(2)
N1 C11 1.456(3)
N2 C9 1.328(3)
C1 C2 1.390(3)
C1 C6 1.392(3)
C1 H1 0.9500
C2 C3 1.382(3)
C2 H2 0.9500
C3 C4 1.389(3)
C4 C5 1.386(3)
C4 H4 0.9500
C5 C6 1.391(3)
C7 C8 1.385(3)
C8 C9 1.426(3)
C8 C12 1.443(3)
C9 C10 1.489(3)
C10 H10A 0.9800
C10 H10B 0.9800
C10 H10C 0.9800
C11 H11A 0.9800
C11 H11B 0.9800
C11 H11C 0.9800
C12 H12 0.9500

loop_
_geom_hbond_atom_site_label_D
_geom_hbond_atom_site_label_H
_geom_hbond_atom_site_label_A
_geom_hbond_site_symmetry_A
_geom_hbond_distance_DH
_geom_hbond_distance_HA
_geom_hbond_distance_DA
_geom_hbond_angle_DHA
C4 H4 O2 2_766 0.95 2.45 3.284(3) 147
C10 H10C O2 2_757 0.98 2.46 3.391(3) 158

loop_
_geom_torsion_atom_site_label_1
_geom_torsion_atom_site_label_2
_geom_torsion_atom_site_label_3
_geom_torsion_atom_site_label_4
_geom_torsion
C7 N1 N2 C9 0.7(2)
C11 N1 N2 C9 -177.30(16)
C6 C1 C2 C3 0.2(3)
C1 C2 C3 C4 0.4(3)
C1 C2 C3 Cl1 -179.69(15)
C2 C3 C4 C5 -0.3(3)
Cl1 C3 C4 C5 179.75(14)
C3 C4 C5 C6 -0.4(3)
C3 C4 C5 Cl2 178.92(14)
C7 O1 C6 C5 -165.15(17)
C7 O1 C6 C1 15.6(3)
C4 C5 C6 O1 -178.22(16)
Cl2 C5 C6 O1 2.5(2)
C4 C5 C6 C1 1.0(3)
Cl2 C5 C6 C1 -178.27(15)
C2 C1 C6 O1 178.23(17)
C2 C1 C6 C5 -0.9(3)
N2 N1 C7 O1 -175.06(16)
C11 N1 C7 O1 2.7(3)
N2 N1 C7 C8 -0.6(2)
C11 N1 C7 C8 177.13(18)
C6 O1 C7 N1 -85.0(2)
C6 O1 C7 C8 101.7(2)
N1 C7 C8 C9 0.3(2)
O1 C7 C8 C9 174.29(17)
N1 C7 C8 C12 -175.30(17)
O1 C7 C8 C12 -1.3(3)
N1 N2 C9 C8 -0.4(2)
N1 N2 C9 C10 179.92(16)
C7 C8 C9 N2 0.1(2)
C12 C8 C9 N2 175.37(19)
C7 C8 C9 C10 179.69(18)
C12 C8 C9 C10 -5.0(3)
C7 C8 C12 O2 175.37(19)
C9 C8 C12 O2 1.0(3)

loop_
_cod_related_entry_id
_cod_related_entry_database
_cod_related_entry_code
1 ChemSpider 24306283
